data_4021356
loop_
_publ_author_name
'Akiyuki Hamasaki'
'Richard Ducray'
'Dale L. Boger'

_publ_section_title
;
 Two Novel 1,2,4,5-Tetrazines that Participate in Inverse Electron
 Demand Diels-Alder Reactions with an Unexpected Regioselectivity
;
_journal_name_full 'Journal of Organic Chemistry'
_journal_page_first 185
_journal_page_last 193
_journal_paper_doi 10.1021/jo051832o
_journal_volume 71
_journal_year 2006
_chemical_formula_sum 'C11 H15 N2 O2 S2'
_chemical_formula_weight 271.37
_chemical_name_systematic
; 
 ? 
;
_space_group_IT_number 60
_symmetry_cell_setting orthorhombic
_symmetry_space_group_name_Hall '-P 2n 2ab'
_symmetry_space_group_name_H-M 'P b c n'
_atom_sites_solution_hydrogens geom
_atom_sites_solution_primary direct
_atom_sites_solution_secondary difmap
_audit_creation_method SHELXL-97
_cell_angle_alpha 90.00
_cell_angle_beta 90.00
_cell_angle_gamma 90.00
_cell_formula_units_Z 8
_cell_length_a 21.577(4)
_cell_length_b 7.3939(15)
_cell_length_c 15.952(3)
_cell_measurement_reflns_used 737
_cell_measurement_temperature 296(2)
_cell_measurement_theta_max 18.43
_cell_measurement_theta_min 2.55
_cell_volume 2545.0(9)
_computing_cell_refinement 'Bruker SMART'
_computing_data_collection 'Bruker SMART'
_computing_data_reduction 'Bruker SAINT'
_computing_molecular_graphics 'Bruker SHELXTL'
_computing_publication_material 'Bruker SHELXTL'
_computing_structure_refinement 'SHELXL-97 (Sheldrick, 1997)'
_computing_structure_solution 'SHELXS-97 (Sheldrick, 1997)'
_diffrn_ambient_temperature 296(2)
_diffrn_measured_fraction_theta_full 0.998
_diffrn_measured_fraction_theta_max 0.998
_diffrn_measurement_device_type 'CCD area detector'
_diffrn_measurement_method 'phi and omega scans'
_diffrn_radiation_monochromator graphite
_diffrn_radiation_source 'normal-focus sealed tube'
_diffrn_radiation_type MoK\a
_diffrn_radiation_wavelength 0.71073
_diffrn_reflns_av_R_equivalents 0.2520
_diffrn_reflns_av_sigmaI/netI 0.1941
_diffrn_reflns_limit_h_max 25
_diffrn_reflns_limit_h_min -18
_diffrn_reflns_limit_k_max 8
_diffrn_reflns_limit_k_min -8
_diffrn_reflns_limit_l_max 17
_diffrn_reflns_limit_l_min -18
_diffrn_reflns_number 11329
_diffrn_reflns_theta_full 25.00
_diffrn_reflns_theta_max 25.00
_diffrn_reflns_theta_min 1.89
_diffrn_standards_decay_% 1
_exptl_absorpt_coefficient_mu 0.410
_exptl_absorpt_correction_T_max 0.9679
_exptl_absorpt_correction_T_min 0.9225
_exptl_absorpt_correction_type multi-scan
_exptl_absorpt_process_details 'SADABS (Sheldrick, 1999)'
_exptl_crystal_colour Colorless
_exptl_crystal_density_diffrn 1.417
_exptl_crystal_density_meas 0
_exptl_crystal_density_method 'not measured'
_exptl_crystal_description Plate-like
_exptl_crystal_F_000 1144
_exptl_crystal_size_max 0.20
_exptl_crystal_size_mid 0.18
_exptl_crystal_size_min 0.08
_refine_diff_density_max 0.277
_refine_diff_density_min -0.351
_refine_diff_density_rms 0.077
_refine_ls_extinction_coef 0.0053(10)
_refine_ls_extinction_expression Fc^*^=kFc[1+0.001xFc^2^\l^3^/sin(2\q)]^-1/4^
_refine_ls_extinction_method SHELXL
_refine_ls_goodness_of_fit_ref 0.961
_refine_ls_hydrogen_treatment constr
_refine_ls_matrix_type full
_refine_ls_number_parameters 160
_refine_ls_number_reflns 2236
_refine_ls_number_restraints 3
_refine_ls_restrained_S_all 0.961
_refine_ls_R_factor_all 0.2173
_refine_ls_R_factor_gt 0.0757
_refine_ls_shift/su_max 0.004
_refine_ls_shift/su_mean 0.000
_refine_ls_structure_factor_coef Fsqd
_refine_ls_weighting_details 'calc w=1/[\s^2^(Fo^2^)+(0.0700P)^2^+0.0000P] where P=(Fo^2^+2Fc^2^)/3'
_refine_ls_weighting_scheme calc
_refine_ls_wR_factor_gt 0.1437
_refine_ls_wR_factor_ref 0.1974
_reflns_number_gt 833
_reflns_number_total 2236
_reflns_threshold_expression >2sigma(I)
_cod_data_source_file jo051832osi20050830_065758.cif
_cod_depositor_comments
;
The following automatic conversions were performed:
'_symmetry_cell_setting' value 'Orthorhombic' changed to 'orthorhombic'
according to '/home/saulius/struct/CIF-dictionaries/cif_core.dic'
dictionary named 'cif_core.dic' version 2.4.1 from
2010-06-29.

'_exptl_absorpt_correction_type' value 'Multi-scan' changed
to 'multi-scan' according to
'/home/saulius/struct/CIF-dictionaries/cif_core.dic' dictionary named
'cif_core.dic' version 2.4.1 from 2010-06-29.

Automatic conversion script
Id: cif_fix_enum 1527 2010-12-29 10:47:43Z saulius 
;
_cod_database_code 4021356

loop_
_symmetry_equiv_pos_as_xyz
'x, y, z'
'-x+1/2, -y+1/2, z+1/2'
'-x, y, -z+1/2'
'x+1/2, -y+1/2, -z'
'-x, -y, -z'
'x-1/2, y-1/2, -z-1/2'
'x, -y, z-1/2'
'-x-1/2, y-1/2, z'

loop_
_atom_site_label
_atom_site_type_symbol
_atom_site_fract_x
_atom_site_fract_y
_atom_site_fract_z
_atom_site_U_iso_or_equiv
_atom_site_adp_type
_atom_site_occupancy
_atom_site_symmetry_multiplicity
_atom_site_calc_flag
_atom_site_refinement_flags
S1 S 0.12032(9) 0.1269(3) 0.58100(13) 0.0499(7) Uani 1 1 d .
S2 S 0.37056(9) 0.2446(3) 0.40495(13) 0.0513(7) Uani 1 1 d .
O1 O 0.0710(2) 0.1998(7) 0.5258(4) 0.0600(17) Uani 1 1 d .
O2 O 0.2549(2) 0.3017(6) 0.3274(3) 0.0433(14) Uani 1 1 d .
N1 N 0.2419(3) 0.1220(8) 0.5678(4) 0.0454(16) Uani 1 1 d .
N2 N 0.2971(3) 0.1442(8) 0.5294(4) 0.0473(18) Uani 1 1 d .
C1 C 0.1921(3) 0.1588(10) 0.5264(5) 0.0391(19) Uani 1 1 d .
C2 C 0.1904(3) 0.2210(9) 0.4443(5) 0.0384(19) Uani 1 1 d .
H2 H 0.1530 0.2447 0.4176 0.046 Uiso 1 1 calc R
C3 C 0.2452(3) 0.2459(9) 0.4047(5) 0.0368(17) Uani 1 1 d .
C4 C 0.2991(3) 0.2067(9) 0.4520(5) 0.0375(19) Uani 1 1 d .
C5 C 0.1344(4) 0.2891(10) 0.6579(5) 0.060(2) Uani 1 1 d .
H5A H 0.1435 0.4030 0.6318 0.072 Uiso 1 1 calc R
H5B H 0.1691 0.2521 0.6916 0.072 Uiso 1 1 calc R
H5C H 0.0984 0.3015 0.6929 0.072 Uiso 1 1 calc R
C6 C 0.2014(3) 0.3473(10) 0.2766(5) 0.047(2) Uani 1 1 d .
H6A H 0.2140 0.4298 0.2325 0.056 Uiso 1 1 calc R
H6B H 0.1710 0.4086 0.3112 0.056 Uiso 1 1 calc R
C7 C 0.1725(3) 0.1845(10) 0.2382(5) 0.051(2) Uani 1 1 d .
H7A H 0.2008 0.1312 0.1990 0.061 Uiso 1 1 calc R
H7B H 0.1351 0.2189 0.2097 0.061 Uiso 1 1 calc R
H7C H 0.1628 0.0984 0.2813 0.061 Uiso 1 1 calc R
C8 C 0.4229(3) 0.1818(11) 0.4857(5) 0.064(3) Uani 1 1 d .
H8A H 0.4110 0.2395 0.5371 0.076 Uiso 1 1 calc R
H8B H 0.4640 0.2189 0.4707 0.076 Uiso 1 1 calc R
H8C H 0.4219 0.0529 0.4929 0.076 Uiso 1 1 calc R
C1B C 0.0120(7) 0.1190(17) 0.3212(10) 0.127(8) Uani 1 1 d D
H1B H 0.0210 0.0565 0.3703 0.152 Uiso 1 1 calc R
C2B C 0.0107(6) 0.2970(17) 0.3194(8) 0.136(8) Uani 1 1 d D
H2B H 0.0176 0.3608 0.3688 0.163 Uiso 1 1 calc R
C3B C 0.0000 0.387(3) 0.2500 0.141(12) Uani 1 2 d SD
H3B H 0.0000 0.5131 0.2500 0.169 Uiso 1 2 calc SR
C4B C 0.0000 0.032(3) 0.2500 0.133(12) Uani 1 2 d SD
H4B H 0.0000 -0.0936 0.2500 0.160 Uiso 1 2 calc SR

loop_
_atom_site_aniso_label
_atom_site_aniso_U_11
_atom_site_aniso_U_22
_atom_site_aniso_U_33
_atom_site_aniso_U_23
_atom_site_aniso_U_13
_atom_site_aniso_U_12
S1 0.0443(11) 0.0449(12) 0.0606(14) 0.0041(11) 0.0027(13) -0.0039(11)
S2 0.0406(11) 0.0514(13) 0.0620(14) 0.0002(12) 0.0028(12) -0.0043(11)
O1 0.039(3) 0.068(4) 0.073(4) 0.004(3) -0.012(3) 0.005(3)
O2 0.041(3) 0.045(3) 0.044(3) 0.006(3) -0.001(3) -0.003(3)
N1 0.034(3) 0.046(4) 0.057(4) 0.000(4) -0.004(4) -0.001(3)
N2 0.044(4) 0.039(4) 0.059(5) 0.005(4) -0.003(4) 0.005(3)
C1 0.041(5) 0.034(5) 0.043(5) -0.001(4) 0.004(4) -0.003(4)
C2 0.035(4) 0.034(4) 0.046(5) -0.002(4) -0.007(4) 0.004(3)
C3 0.035(4) 0.036(4) 0.039(5) -0.012(4) 0.003(4) -0.005(4)
C4 0.041(4) 0.030(4) 0.041(5) -0.012(4) -0.006(4) -0.005(4)
C5 0.064(5) 0.065(6) 0.050(5) -0.010(5) -0.003(5) 0.004(5)
C6 0.050(5) 0.045(5) 0.045(5) 0.005(4) -0.006(4) 0.003(4)
C7 0.054(5) 0.052(5) 0.047(5) -0.004(5) -0.005(4) -0.004(4)
C8 0.048(5) 0.064(6) 0.080(7) 0.005(5) 0.005(5) -0.002(5)
C1B 0.068(10) 0.181(19) 0.132(18) 0.078(17) -0.002(12) 0.021(17)
C2B 0.085(10) 0.23(2) 0.091(14) -0.072(16) 0.034(12) -0.05(2)
C3B 0.131(19) 0.073(12) 0.22(3) 0.000 0.10(3) 0.000
C4B 0.052(13) 0.075(13) 0.27(4) 0.000 0.04(2) 0.000

loop_
_atom_type_symbol
_atom_type_description
_atom_type_scat_dispersion_real
_atom_type_scat_dispersion_imag
_atom_type_scat_source
C C 0.0033 0.0016 'International Tables Vol C Tables 4.2.6.8 and 6.1.1.4'
H H 0.0000 0.0000 'International Tables Vol C Tables 4.2.6.8 and 6.1.1.4'
N N 0.0061 0.0033 'International Tables Vol C Tables 4.2.6.8 and 6.1.1.4'
O O 0.0106 0.0060 'International Tables Vol C Tables 4.2.6.8 and 6.1.1.4'
S S 0.1246 0.1234 'International Tables Vol C Tables 4.2.6.8 and 6.1.1.4'

loop_
_geom_angle_atom_site_label_1
_geom_angle_atom_site_label_2
_geom_angle_atom_site_label_3
_geom_angle
_geom_angle_site_symmetry_3
O1 S1 C5 107.1(4) .
O1 S1 C1 106.5(3) .
C5 S1 C1 95.8(4) .
C4 S2 C8 102.1(4) .
C3 O2 C6 117.9(5) .
C1 N1 N2 118.4(6) .
C4 N2 N1 119.7(6) .
N1 C1 C2 125.1(7) .
N1 C1 S1 116.3(6) .
C2 C1 S1 118.7(6) .
C3 C2 C1 117.6(7) .
O2 C3 C2 128.3(7) .
O2 C3 C4 115.5(6) .
C2 C3 C4 116.2(7) .
N2 C4 C3 123.0(7) .
N2 C4 S2 119.3(6) .
C3 C4 S2 117.8(6) .
O2 C6 C7 112.1(6) .
C2B C1B C4B 117(2) .
C3B C2B C1B 122(2) .
C2B C3B C2B 119(2) 3
C1B C4B C1B 122(2) 3

loop_
_geom_bond_atom_site_label_1
_geom_bond_atom_site_label_2
_geom_bond_distance
_geom_bond_site_symmetry_2
S1 O1 1.484(5) .
S1 C5 1.743(7) .
S1 C1 1.793(7) .
S2 C4 1.738(7) .
S2 C8 1.774(8) .
O2 C3 1.318(7) .
O2 C6 1.451(7) .
N1 C1 1.291(8) .
N1 N2 1.351(7) .
N2 C4 1.318(9) .
C1 C2 1.387(10) .
C2 C3 1.352(9) .
C3 C4 1.416(9) .
C6 C7 1.487(9) .
C1B C2B 1.317(12) .
C1B C4B 1.331(11) .
C2B C3B 1.314(12) .
C3B C2B 1.314(12) 3
C4B C1B 1.331(11) 3

loop_
_geom_torsion_atom_site_label_1
_geom_torsion_atom_site_label_2
_geom_torsion_atom_site_label_3
_geom_torsion_atom_site_label_4
_geom_torsion
_geom_torsion_site_symmetry_4
C1 N1 N2 C4 1.8(10) .
N2 N1 C1 C2 -0.3(11) .
N2 N1 C1 S1 -179.9(5) .
O1 S1 C1 N1 172.6(6) .
C5 S1 C1 N1 62.9(6) .
O1 S1 C1 C2 -7.0(7) .
C5 S1 C1 C2 -116.7(6) .
N1 C1 C2 C3 -0.3(11) .
S1 C1 C2 C3 179.3(5) .
C6 O2 C3 C2 1.4(10) .
C6 O2 C3 C4 -178.8(6) .
C1 C2 C3 O2 179.3(7) .
C1 C2 C3 C4 -0.5(9) .
N1 N2 C4 C3 -2.7(10) .
N1 N2 C4 S2 177.0(5) .
O2 C3 C4 N2 -177.8(6) .
C2 C3 C4 N2 2.0(10) .
O2 C3 C4 S2 2.5(8) .
C2 C3 C4 S2 -177.7(5) .
C8 S2 C4 N2 -0.6(7) .
C8 S2 C4 C3 179.1(6) .
C3 O2 C6 C7 -82.1(8) .
C4B C1B C2B C3B -2(2) .
C1B C2B C3B C2B 1.1(11) 3
C2B C1B C4B C1B 1.0(10) 3
